data_7116710
loop_
_publ_author_name
'Yannick D. Bidal'
'Mathieu Lesieur'
'Mohand Melaimi'
'David B. Cordes'
'Alexandra M. Z. Slawin'
'Guy Bertrand'
'Catherine S. J. Cazin'

_publ_section_title
;
 A simple access to transition metal cyclopropenylidene complexes
;
_journal_name_full Chem.Commun.
_journal_page_first 4778
_journal_paper_doi 10.1039/C4cc10375K
_journal_volume 51
_journal_year 2015
_chemical_formula_moiety 'C30 H56 Cl4 N4 Pd2, 0.5(C H2 Cl2)'
_chemical_formula_sum 'C30.5 H57 Cl5 N4 Pd2'
_chemical_formula_weight 869.88
_chemical_name_common '[PdCl2(BAC)]2'
_chemical_name_systematic 'dichloro-[bis(diisopropylamino)cyclopropenylidene] palladium dimer'
_space_group_IT_number 2
_symmetry_cell_setting triclinic
_symmetry_Int_Tables_number 2
_symmetry_space_group_name_Hall '-P 1'
_symmetry_space_group_name_H-M 'P -1'
_atom_sites_solution_hydrogens geom
_atom_sites_solution_primary direct
_atom_sites_solution_secondary difmap
_audit_update_record
;
2014-07-08 deposited with the CCDC.
2015-01-15 downloaded from the CCDC.
;
_cell_angle_alpha 86.794(7)
_cell_angle_beta 85.946(7)
_cell_angle_gamma 80.765(6)
_cell_formula_units_Z 2
_cell_length_a 8.6743(10)
_cell_length_b 15.1390(18)
_cell_length_c 15.947(2)
_cell_measurement_reflns_used 5017
_cell_measurement_temperature 173
_cell_measurement_theta_max 25.35
_cell_measurement_theta_min 1.36
_cell_volume 2059.7(4)
_computing_cell_refinement 'CrystalClear-SM Expert 2.1 b28'
_computing_data_collection 'CrystalClear-SM Expert 2.1 b28 (Rigaku, 2013)'
_computing_data_reduction 'CrystalClear-SM Expert 2.1 b28'
_computing_molecular_graphics 'CrystalStructure 4.1'
_computing_publication_material 'CrystalStructure 4.1 (Rigaku, 2014)'
_computing_structure_refinement 'SHELXL-2013 (Sheldrick, 2013)'
_computing_structure_solution 'SHELXS2013 (Sheldrick, 2008)'
_diffrn_ambient_temperature 173
_diffrn_detector_area_resol_mean 5.811
_diffrn_measured_fraction_theta_full 0.994
_diffrn_measured_fraction_theta_max 0.989
_diffrn_measurement_device_type 'Rigaku XtaLAB P200'
_diffrn_measurement_method \w
_diffrn_radiation_type 'Mo K\a'
_diffrn_radiation_wavelength 0.71075
_diffrn_reflns_av_R_equivalents 0.0609
_diffrn_reflns_Laue_measured_fraction_full 0.994
_diffrn_reflns_Laue_measured_fraction_max 0.989
_diffrn_reflns_limit_h_max 10
_diffrn_reflns_limit_h_min -10
_diffrn_reflns_limit_k_max 18
_diffrn_reflns_limit_k_min -16
_diffrn_reflns_limit_l_max 19
_diffrn_reflns_limit_l_min -19
_diffrn_reflns_number 33898
_diffrn_reflns_point_group_measured_fraction_full 0.994
_diffrn_reflns_point_group_measured_fraction_max 0.989
_diffrn_reflns_theta_full 25.242
_diffrn_reflns_theta_max 25.413
_diffrn_reflns_theta_min 1.281
_diffrn_standards_number 0
_exptl_absorpt_coefficient_mu 1.221
_exptl_absorpt_correction_T_max 0.976
_exptl_absorpt_correction_T_min 0.755
_exptl_absorpt_correction_type multi-scan
_exptl_absorpt_process_details 'REQAB (Rigaku, 1998)'
_exptl_crystal_colour yellow
_exptl_crystal_density_diffrn 1.402
_exptl_crystal_density_method 'not measured'
_exptl_crystal_description platelet
_exptl_crystal_F_000 890.00
_exptl_crystal_recrystallization_method 'Re-crystallisation from solvent: dichloromethane/Pentane'
_exptl_crystal_size_max 0.210
_exptl_crystal_size_mid 0.060
_exptl_crystal_size_min 0.020
_refine_diff_density_max 1.14
_refine_diff_density_min -0.97
_refine_ls_extinction_method none
_refine_ls_goodness_of_fit_ref 1.008
_refine_ls_hydrogen_treatment constr
_refine_ls_number_parameters 396
_refine_ls_number_reflns 7540
_refine_ls_number_restraints 2
_refine_ls_R_factor_all 0.0645
_refine_ls_R_factor_gt 0.0444
_refine_ls_shift/su_max 0.001
_refine_ls_structure_factor_coef Fsqd
_refine_ls_weighting_details 'w = 1/[\s^2^(Fo^2^)+(0.0753P)^2^+0.0000P] where P=(Fo^2^+2Fc^2^)/3'
_refine_ls_weighting_scheme calc
_refine_ls_wR_factor_gt 0.1130
_refine_ls_wR_factor_ref 0.1218
_reflns_number_gt 5625
_reflns_number_total 7540
_reflns_threshold_expression F^2^>2.0\s(F^2^)
_cod_data_source_file c4cc10375k2.cif
_cod_data_source_block 3
_cod_original_cell_volume 2059.8(4)
_cod_database_code 7116710
_shelxl_res_file
;
TITL YBCC44
CELL  0.71075 8.67430 15.13900 15.94740 86.79430 85.94610 80.76490
ZERR  2 0.00098 0.00182 0.00201 0.00740 0.00680 0.00640
LATT 1
SFAC C H CL N PD
UNIT 61 114 10 8 4
L.S. 10
FMAP 2
PLAN 5
BOND $H
CONF
LIST 4
TEMP -100.0
ACTA
SIZE 0.020 0.060 0.210
DFIX 1.7000 0.0200 C41 Cl41 C41 Cl42
WGHT    0.075300
FVAR       0.26877
PD1   5    0.927714    0.450062    0.591672    11.00000    0.02273    0.04858 =
         0.04487    0.00110    0.00139   -0.01484
PD21  5    0.549968    0.091441    1.048425    11.00000    0.02307    0.05763 =
         0.08719   -0.03516   -0.00013   -0.01471
CL1   3    1.023198    0.380167    0.712595    11.00000    0.03189    0.07226 =
         0.05333    0.01256   -0.00360   -0.01682
CL2   3    0.821886    0.519428    0.469852    11.00000    0.02511    0.07682 =
         0.05277    0.01342   -0.00133   -0.01918
CL21  3    0.685296   -0.033788    0.982240    11.00000    0.02470    0.06805 =
         0.11276   -0.04841   -0.00055   -0.01382
CL22  3    0.419963    0.214452    1.114011    11.00000    0.02983    0.07611 =
         0.13503   -0.06236    0.00175   -0.01284
CL41  3    0.500000    0.000000    0.500000    10.50000    0.51278    0.14285 =
         0.23490   -0.05514    0.08612   -0.03478
CL42  3    0.190285    0.026682    0.494927    10.50000    0.22865    0.25028 =
         0.18038   -0.06505    0.02626   -0.06293
N1    4    0.564833    0.299266    0.614356    11.00000    0.03369    0.04106 =
         0.06259   -0.01665    0.01093   -0.01767
N2    4    0.494372    0.514015    0.724477    11.00000    0.03625    0.04610 =
         0.07080   -0.01878    0.01461   -0.02093
N21   4    0.931450    0.102491    1.190617    11.00000    0.04968    0.06131 =
         0.05370    0.00125   -0.00430   -0.03352
N22   4    0.921629    0.235128    0.988516    11.00000    0.04663    0.05714 =
         0.05325    0.00258   -0.01792   -0.02433
C1    1    0.723197    0.427749    0.633819    11.00000    0.03062    0.04079 =
         0.04201   -0.00270   -0.00501   -0.01368
C2    1    0.610265    0.373847    0.636669    11.00000    0.02649    0.04437 =
         0.04813   -0.00395    0.00544   -0.01201
C3    1    0.582240    0.454506    0.677518    11.00000    0.02718    0.03654 =
         0.05026   -0.00376    0.00064   -0.01474
C4    1    0.682305    0.232431    0.571484    11.00000    0.04149    0.04653 =
         0.06009   -0.02025    0.00645   -0.01372
AFIX  13
H4    2    0.629181    0.180929    0.559645    11.00000   -1.20000
AFIX   0
C5    1    0.816513    0.196445    0.625594    11.00000    0.06326    0.05680 =
         0.07553   -0.00589   -0.00150    0.00273
AFIX 137
H5A   2    0.776579    0.166727    0.676890    11.00000   -1.20000
H5B   2    0.867739    0.245993    0.640694    11.00000   -1.20000
H5C   2    0.892274    0.153275    0.594296    11.00000   -1.20000
AFIX   0
C6    1    0.744043    0.269925    0.487751    11.00000    0.07604    0.07245 =
         0.05450   -0.01473    0.01034   -0.01180
AFIX 137
H6A   2    0.811152    0.314067    0.497701    11.00000   -1.20000
H6B   2    0.656010    0.298776    0.455579    11.00000   -1.20000
H6C   2    0.804828    0.221142    0.455909    11.00000   -1.20000
AFIX   0
C7    1    0.409097    0.279291    0.642769    11.00000    0.03844    0.04844 =
         0.08955   -0.02040    0.01570   -0.02391
AFIX  13
H7    2    0.343587    0.336955    0.659319    11.00000   -1.20000
AFIX   0
C8    1    0.417807    0.217365    0.719379    11.00000    0.06471    0.10130 =
         0.10246   -0.00354    0.02395   -0.04253
AFIX 137
H8A   2    0.462455    0.244862    0.764284    11.00000   -1.20000
H8B   2    0.484221    0.160639    0.705832    11.00000   -1.20000
H8C   2    0.312448    0.206040    0.738190    11.00000   -1.20000
AFIX   0
C9    1    0.330171    0.243977    0.572439    11.00000    0.04575    0.08083 =
         0.13857   -0.04192   -0.01206   -0.02218
AFIX 137
H9A   2    0.378426    0.182037    0.562586    11.00000   -1.20000
H9B   2    0.342597    0.281220    0.520892    11.00000   -1.20000
H9C   2    0.218549    0.245882    0.588446    11.00000   -1.20000
AFIX   0
C10   1    0.331861    0.504156    0.752586    11.00000    0.03188    0.05099 =
         0.08251   -0.01499    0.01971   -0.01739
AFIX  13
H10   2    0.303614    0.454077    0.721467    11.00000   -1.20000
AFIX   0
C11   1    0.318056    0.478371    0.844874    11.00000    0.04714    0.08618 =
         0.10745    0.03484    0.01995   -0.00349
AFIX 137
H11A  2    0.352288    0.524156    0.877111    11.00000   -1.20000
H11B  2    0.384046    0.420535    0.855716    11.00000   -1.20000
H11C  2    0.208833    0.473609    0.861976    11.00000   -1.20000
AFIX   0
C12   1    0.217927    0.586639    0.731608    11.00000    0.04071    0.07106 =
         0.07110   -0.00268    0.00311   -0.01778
AFIX 137
H12A  2    0.231421    0.602945    0.671501    11.00000   -1.20000
H12B  2    0.237047    0.636028    0.764648    11.00000   -1.20000
H12C  2    0.110907    0.574812    0.744976    11.00000   -1.20000
AFIX   0
C13   1    0.564605    0.590165    0.751959    11.00000    0.04538    0.04390 =
         0.06083   -0.01766    0.00605   -0.01929
AFIX  13
H13   2    0.481985    0.628072    0.786857    11.00000   -1.20000
AFIX   0
C14   1    0.610731    0.647908    0.676590    11.00000    0.05857    0.05384 =
         0.08206   -0.00569   -0.00406   -0.02749
AFIX 137
H14A  2    0.520280    0.666269    0.642576    11.00000   -1.20000
H14B  2    0.695688    0.613615    0.642494    11.00000   -1.20000
H14C  2    0.646057    0.701187    0.695952    11.00000   -1.20000
AFIX   0
C15   1    0.698479    0.558855    0.806160    11.00000    0.07203    0.06346 =
         0.07234   -0.01846   -0.01458   -0.01733
AFIX 137
H15A  2    0.778455    0.517767    0.775132    11.00000   -1.20000
H15B  2    0.660932    0.527757    0.857252    11.00000   -1.20000
H15C  2    0.743716    0.610537    0.821587    11.00000   -1.20000
AFIX   0
C21   1    0.744824    0.131637    1.069764    11.00000    0.03073    0.04357 =
         0.06301   -0.01769    0.00228   -0.00929
C22   1    0.866968    0.129835    1.120140    11.00000    0.02891    0.04220 =
         0.05475   -0.01089    0.00118   -0.01690
C23   1    0.862742    0.179442    1.044738    11.00000    0.02836    0.04334 =
         0.05573   -0.01254   -0.00632   -0.01096
C24   1    0.835298    0.061551    1.259019    11.00000    0.10105    0.09898 =
         0.05669    0.00188    0.00227   -0.06910
AFIX  13
H24   2    0.899856    0.048147    1.309052    11.00000   -1.20000
AFIX   0
C25   1    0.797064   -0.027319    1.231173    11.00000    0.19102    0.11550 =
         0.08849    0.00907   -0.00114   -0.11875
AFIX 137
H25A  2    0.892475   -0.063115    1.207100    11.00000   -1.20000
H25B  2    0.719072   -0.015324    1.188728    11.00000   -1.20000
H25C  2    0.755191   -0.060354    1.279882    11.00000   -1.20000
AFIX   0
C26   1    0.689245    0.127253    1.284894    11.00000    0.09910    0.17162 =
         0.07556   -0.02713    0.03251   -0.08198
AFIX 137
H26A  2    0.624576    0.142321    1.236593    11.00000   -1.20000
H26B  2    0.720263    0.181879    1.304007    11.00000   -1.20000
H26C  2    0.629174    0.099721    1.330685    11.00000   -1.20000
AFIX   0
C27   1    1.086299    0.122421    1.208737    11.00000    0.04539    0.05261 =
         0.06163    0.00416   -0.01512   -0.02429
AFIX  13
H27   2    1.134363    0.145596    1.154773    11.00000   -1.20000
AFIX   0
C28   1    1.194325    0.039142    1.236723    11.00000    0.08982    0.06508 =
         0.09221    0.00959   -0.03270   -0.01920
AFIX 137
H28A  2    1.198173   -0.006998    1.195571    11.00000   -1.20000
H28B  2    1.155236    0.016901    1.291767    11.00000   -1.20000
H28C  2    1.299620    0.053516    1.240978    11.00000   -1.20000
AFIX   0
C29   1    1.072409    0.195378    1.270437    11.00000    0.06462    0.07060 =
         0.09763   -0.01922   -0.01718   -0.02773
AFIX 137
H29A  2    1.024757    0.175321    1.324245    11.00000   -1.20000
H29B  2    1.006743    0.249218    1.248322    11.00000   -1.20000
H29C  2    1.176681    0.209107    1.278922    11.00000   -1.20000
AFIX   0
C30   1    1.070324    0.266890    0.999745    11.00000    0.04458    0.06267 =
         0.04925    0.00377   -0.00552   -0.02708
AFIX  13
H30   2    1.121146    0.230183    1.047308    11.00000   -1.20000
AFIX   0
C31   1    1.179633    0.251951    0.921839    11.00000    0.07586    0.08357 =
         0.06521   -0.00382    0.01207   -0.03626
AFIX 137
H31A  2    1.134679    0.289043    0.874535    11.00000   -1.20000
H31B  2    1.193882    0.188669    0.908379    11.00000   -1.20000
H31C  2    1.281131    0.268466    0.932149    11.00000   -1.20000
AFIX   0
C32   1    1.042236    0.364138    1.023744    11.00000    0.07541    0.07909 =
         0.06923   -0.00850   -0.00776   -0.04199
AFIX 137
H32A  2    0.974750    0.370350    1.075696    11.00000   -1.20000
H32B  2    0.991301    0.401769    0.978425    11.00000   -1.20000
H32C  2    1.142537    0.383028    1.032593    11.00000   -1.20000
AFIX   0
C33   1    0.827179    0.273919    0.917798    11.00000    0.10274    0.08002 =
         0.08690    0.02948   -0.05384   -0.04869
AFIX  13
H33   2    0.889734    0.313642    0.882285    11.00000   -1.20000
AFIX   0
C34   1    0.796766    0.199719    0.863278    11.00000    0.20473    0.13000 =
         0.08134    0.01604   -0.07958   -0.08140
AFIX 137
H34A  2    0.729485    0.162103    0.895493    11.00000   -1.20000
H34B  2    0.896425    0.163009    0.846119    11.00000   -1.20000
H34C  2    0.744839    0.226347    0.813175    11.00000   -1.20000
AFIX   0
C35   1    0.677256    0.331332    0.950280    11.00000    0.09257    0.09167 =
         0.20481    0.05161   -0.08278   -0.01799
AFIX 137
H35A  2    0.703042    0.382091    0.979066    11.00000   -1.20000
H35B  2    0.618472    0.295282    0.989796    11.00000   -1.20000
H35C  2    0.613530    0.353662    0.902936    11.00000   -1.20000
AFIX   0
C41   1    0.352194    0.049300    0.437096    10.50000    0.17818
AFIX  23
H41A  2    0.351724    0.114624    0.428626    10.50000   -1.20000
H41B  2    0.361838    0.021919    0.381649    10.50000   -1.20000
AFIX   0
HKLF 4
 
REM  YBCC44
REM R1 =  0.0444 for    5625 Fo > 4sig(Fo)  and  0.0645 for all    7540 data
REM    396 parameters refined using      2 restraints
 
END  
     
WGHT      0.0753      0.0000 

REM Highest difference peak  1.141,  deepest hole -0.973,  1-sigma level  0.100
Q1    1   0.5549  0.0580  0.9988  11.00000  0.05    1.02
Q2    1   0.9250  0.4840  0.6415  11.00000  0.05    0.96
Q3    1   0.5325  0.1453  1.0845  11.00000  0.05    0.96
Q4    1   0.8978  0.5190  0.6043  11.00000  0.05    0.91
Q5    1   0.9477  0.3809  0.5762  11.00000  0.05    0.88
;

loop_
_symmetry_equiv_pos_site_id
_symmetry_equiv_pos_as_xyz
1 +X,+Y,+Z
2 -X,-Y,-Z

loop_
_atom_site_label
_atom_site_type_symbol
_atom_site_fract_x
_atom_site_fract_y
_atom_site_fract_z
_atom_site_U_iso_or_equiv
_atom_site_adp_type
_atom_site_occupancy
_atom_site_site_symmetry_multiplicity
_atom_site_calc_flag
_atom_site_refinement_flags
Pd1 Pd 0.92771(3) 0.45006(2) 0.59167(2) 0.03800(12) Uani 1 2 d .
Pd21 Pd 0.54997(4) 0.09144(2) 1.04843(3) 0.05399(14) Uani 1 2 d .
Cl1 Cl 1.02320(12) 0.38017(8) 0.71259(7) 0.0521(3) Uani 1 2 d .
Cl2 Cl 0.82189(11) 0.51943(8) 0.46985(7) 0.0510(3) Uani 1 2 d .
Cl21 Cl 0.68530(12) -0.03379(9) 0.98224(10) 0.0663(4) Uani 1 2 d .
Cl22 Cl 0.41996(14) 0.21445(10) 1.11401(11) 0.0780(5) Uani 1 2 d .
Cl41 Cl 0.5 0.0 0.5 0.302(5) Uani 1 1 d SDP
Cl42 Cl 0.1903(11) 0.0267(6) 0.4949(5) 0.217(3) Uani 0.5 2 d DP
N1 N 0.5648(4) 0.2993(2) 0.6144(2) 0.0446(9) Uani 1 2 d .
N2 N 0.4944(4) 0.5140(2) 0.7245(3) 0.0497(9) Uani 1 2 d .
N21 N 0.9315(5) 0.1025(3) 1.1906(2) 0.0523(10) Uani 1 2 d .
N22 N 0.9216(4) 0.2351(3) 0.9885(2) 0.0500(9) Uani 1 2 d .
C1 C 0.7232(5) 0.4278(3) 0.6338(3) 0.0368(9) Uani 1 2 d .
C2 C 0.6103(5) 0.3739(3) 0.6367(3) 0.0393(9) Uani 1 2 d .
C3 C 0.5822(4) 0.4545(3) 0.6775(3) 0.0370(9) Uani 1 2 d .
C4 C 0.6823(5) 0.2324(3) 0.5715(3) 0.0484(11) Uani 1 2 d .
C5 C 0.8165(6) 0.1965(4) 0.6256(4) 0.0666(14) Uani 1 2 d .
C6 C 0.7440(7) 0.2699(4) 0.4878(3) 0.0679(15) Uani 1 2 d .
C7 C 0.4091(5) 0.2793(3) 0.6428(3) 0.0572(13) Uani 1 2 d .
C8 C 0.4178(7) 0.2174(5) 0.7194(4) 0.0877(19) Uani 1 2 d .
C9 C 0.3302(6) 0.2440(4) 0.5724(5) 0.085(2) Uani 1 2 d .
C10 C 0.3319(5) 0.5042(3) 0.7526(3) 0.0546(13) Uani 1 2 d .
C11 C 0.3181(7) 0.4784(4) 0.8449(4) 0.0837(19) Uani 1 2 d .
C12 C 0.2179(6) 0.5866(4) 0.7316(3) 0.0603(13) Uani 1 2 d .
C13 C 0.5646(5) 0.5902(3) 0.7520(3) 0.0486(11) Uani 1 2 d .
C14 C 0.6107(6) 0.6479(3) 0.6766(3) 0.0627(14) Uani 1 2 d .
C15 C 0.6985(7) 0.5588(4) 0.8062(3) 0.0675(15) Uani 1 2 d .
C21 C 0.7448(5) 0.1316(3) 1.0698(3) 0.0451(10) Uani 1 2 d .
C22 C 0.8670(5) 0.1298(3) 1.1201(3) 0.0406(10) Uani 1 2 d .
C23 C 0.8627(5) 0.1794(3) 1.0447(3) 0.0413(10) Uani 1 2 d .
C24 C 0.8353(8) 0.0616(4) 1.2590(3) 0.0802(19) Uani 1 2 d .
C25 C 0.7971(11) -0.0273(5) 1.2312(4) 0.122(3) Uani 1 2 d .
C26 C 0.6893(9) 0.1273(6) 1.2849(4) 0.110(3) Uani 1 2 d .
C27 C 1.0863(5) 0.1224(3) 1.2087(3) 0.0511(12) Uani 1 2 d .
C28 C 1.1943(8) 0.0391(4) 1.2367(4) 0.0808(18) Uani 1 2 d .
C29 C 1.0724(7) 0.1954(4) 1.2704(4) 0.0746(16) Uani 1 2 d .
C30 C 1.0703(5) 0.2669(3) 0.9998(3) 0.0502(11) Uani 1 2 d .
C31 C 1.1796(7) 0.2520(4) 0.9218(3) 0.0730(16) Uani 1 2 d .
C32 C 1.0422(7) 0.3641(4) 1.0237(4) 0.0709(15) Uani 1 2 d .
C33 C 0.8272(8) 0.2739(4) 0.9178(4) 0.085(2) Uani 1 2 d .
C34 C 0.7968(12) 0.1997(6) 0.8633(5) 0.130(4) Uani 1 2 d .
C35 C 0.6773(9) 0.3313(5) 0.9503(6) 0.128(3) Uani 1 2 d .
C41 C 0.3522(19) 0.0493(17) 0.4371(13) 0.178(10) Uiso 0.5 2 d DP
H4 H 0.62918 0.18093 0.55964 0.0581 Uiso 1 2 calc R
H5A H 0.77658 0.16673 0.67689 0.0799 Uiso 1 2 calc R
H5B H 0.86774 0.24599 0.64069 0.0799 Uiso 1 2 calc R
H5C H 0.89227 0.15327 0.5943 0.0799 Uiso 1 2 calc R
H6A H 0.81115 0.31407 0.4977 0.0815 Uiso 1 2 calc R
H6B H 0.65601 0.29878 0.45558 0.0815 Uiso 1 2 calc R
H6C H 0.80483 0.22114 0.45591 0.0815 Uiso 1 2 calc R
H7 H 0.34359 0.33696 0.65932 0.0687 Uiso 1 2 calc R
H8A H 0.46245 0.24486 0.76428 0.1052 Uiso 1 2 calc R
H8B H 0.48422 0.16064 0.70583 0.1052 Uiso 1 2 calc R
H8C H 0.31245 0.20604 0.73819 0.1052 Uiso 1 2 calc R
H9A H 0.37843 0.18204 0.56259 0.1024 Uiso 1 2 calc R
H9B H 0.3426 0.28122 0.52089 0.1024 Uiso 1 2 calc R
H9C H 0.21855 0.24588 0.58845 0.1024 Uiso 1 2 calc R
H10 H 0.30361 0.45408 0.72147 0.0655 Uiso 1 2 calc R
H11A H 0.35229 0.52416 0.87711 0.1004 Uiso 1 2 calc R
H11B H 0.38405 0.42053 0.85572 0.1004 Uiso 1 2 calc R
H11C H 0.20883 0.47361 0.86198 0.1004 Uiso 1 2 calc R
H12A H 0.23142 0.60295 0.6715 0.0724 Uiso 1 2 calc R
H12B H 0.23705 0.63603 0.76465 0.0724 Uiso 1 2 calc R
H12C H 0.11091 0.57481 0.74498 0.0724 Uiso 1 2 calc R
H13 H 0.48198 0.62807 0.78686 0.0583 Uiso 1 2 calc R
H14A H 0.52028 0.66627 0.64258 0.0752 Uiso 1 2 calc R
H14B H 0.69569 0.61361 0.64249 0.0752 Uiso 1 2 calc R
H14C H 0.64606 0.70119 0.69595 0.0752 Uiso 1 2 calc R
H15A H 0.77845 0.51777 0.77513 0.0810 Uiso 1 2 calc R
H15B H 0.66093 0.52776 0.85725 0.0810 Uiso 1 2 calc R
H15C H 0.74372 0.61054 0.82159 0.0810 Uiso 1 2 calc R
H24 H 0.89986 0.04815 1.30905 0.0963 Uiso 1 2 calc R
H25A H 0.89248 -0.06311 1.2071 0.1465 Uiso 1 2 calc R
H25B H 0.71907 -0.01532 1.18873 0.1465 Uiso 1 2 calc R
H25C H 0.75519 -0.06035 1.27988 0.1465 Uiso 1 2 calc R
H26A H 0.62458 0.14232 1.23659 0.1317 Uiso 1 2 calc R
H26B H 0.72026 0.18188 1.30401 0.1317 Uiso 1 2 calc R
H26C H 0.62917 0.09972 1.33069 0.1317 Uiso 1 2 calc R
H27 H 1.13436 0.1456 1.15477 0.0613 Uiso 1 2 calc R
H28A H 1.19817 -0.007 1.19557 0.0970 Uiso 1 2 calc R
H28B H 1.15524 0.0169 1.29177 0.0970 Uiso 1 2 calc R
H28C H 1.29962 0.05352 1.24098 0.0970 Uiso 1 2 calc R
H29A H 1.02476 0.17532 1.32425 0.0895 Uiso 1 2 calc R
H29B H 1.00674 0.24922 1.24832 0.0895 Uiso 1 2 calc R
H29C H 1.17668 0.20911 1.27892 0.0895 Uiso 1 2 calc R
H30 H 1.12115 0.23018 1.04731 0.0603 Uiso 1 2 calc R
H31A H 1.13468 0.28904 0.87453 0.0876 Uiso 1 2 calc R
H31B H 1.19388 0.18867 0.90838 0.0876 Uiso 1 2 calc R
H31C H 1.28113 0.26847 0.93215 0.0876 Uiso 1 2 calc R
H32A H 0.97475 0.37035 1.0757 0.0851 Uiso 1 2 calc R
H32B H 0.9913 0.40177 0.97842 0.0851 Uiso 1 2 calc R
H32C H 1.14254 0.38303 1.03259 0.0851 Uiso 1 2 calc R
H33 H 0.88973 0.31364 0.88229 0.1021 Uiso 1 2 calc R
H34A H 0.72948 0.1621 0.89549 0.1560 Uiso 1 2 calc R
H34B H 0.89642 0.16301 0.84612 0.1560 Uiso 1 2 calc R
H34C H 0.74484 0.22635 0.81317 0.1560 Uiso 1 2 calc R
H35A H 0.70304 0.38209 0.97907 0.1536 Uiso 1 2 calc R
H35B H 0.61847 0.29528 0.9898 0.1536 Uiso 1 2 calc R
H35C H 0.61353 0.35366 0.90294 0.1536 Uiso 1 2 calc R
H41A H 0.35172 0.11462 0.42863 0.2138 Uiso 0.5 2 calc RP
H41B H 0.36184 0.02192 0.38165 0.2138 Uiso 0.5 2 calc RP

loop_
_atom_site_aniso_label
_atom_site_aniso_U_11
_atom_site_aniso_U_22
_atom_site_aniso_U_33
_atom_site_aniso_U_12
_atom_site_aniso_U_13
_atom_site_aniso_U_23
Pd1 0.02273(17) 0.0486(2) 0.0449(2) -0.01484(14) 0.00139(13) 0.00110(14)
Pd21 0.02307(18) 0.0576(3) 0.0872(3) -0.01471(16) -0.00013(17) -0.0352(2)
Cl1 0.0319(5) 0.0723(8) 0.0533(7) -0.0168(5) -0.0036(5) 0.0126(6)
Cl2 0.0251(5) 0.0768(8) 0.0528(6) -0.0192(5) -0.0013(4) 0.0134(6)
Cl21 0.0247(5) 0.0680(8) 0.1128(11) -0.0138(5) -0.0006(6) -0.0484(8)
Cl22 0.0298(6) 0.0761(9) 0.1350(13) -0.0128(6) 0.0018(7) -0.0624(9)
Cl41 0.513(14) 0.143(4) 0.235(7) -0.035(6) 0.086(8) -0.055(4)
Cl42 0.229(8) 0.250(8) 0.180(6) -0.063(7) 0.026(6) -0.065(6)
N1 0.0337(19) 0.041(2) 0.063(2) -0.0177(16) 0.0109(17) -0.0167(17)
N2 0.036(2) 0.046(2) 0.071(3) -0.0209(17) 0.0146(18) -0.0188(19)
N21 0.050(2) 0.061(3) 0.054(2) -0.034(2) -0.0043(19) 0.0013(19)
N22 0.047(2) 0.057(2) 0.053(2) -0.0243(19) -0.0179(18) 0.0026(18)
C1 0.031(2) 0.041(2) 0.042(2) -0.0137(18) -0.0050(17) -0.0027(18)
C2 0.026(2) 0.044(3) 0.048(2) -0.0120(18) 0.0054(17) -0.0040(19)
C3 0.027(2) 0.037(2) 0.050(2) -0.0147(18) 0.0006(18) -0.0038(19)
C4 0.041(2) 0.047(3) 0.060(3) -0.014(2) 0.006(2) -0.020(2)
C5 0.063(3) 0.057(3) 0.076(4) 0.003(3) -0.002(3) -0.006(3)
C6 0.076(4) 0.072(4) 0.055(3) -0.012(3) 0.010(3) -0.015(3)
C7 0.038(3) 0.048(3) 0.090(4) -0.024(2) 0.016(2) -0.020(3)
C8 0.065(4) 0.101(5) 0.102(5) -0.043(4) 0.024(3) -0.004(4)
C9 0.046(3) 0.081(4) 0.139(6) -0.022(3) -0.012(3) -0.042(4)
C10 0.032(2) 0.051(3) 0.083(3) -0.017(2) 0.020(2) -0.015(2)
C11 0.047(3) 0.086(4) 0.107(5) -0.003(3) 0.020(3) 0.035(4)
C12 0.041(3) 0.071(4) 0.071(3) -0.018(3) 0.003(2) -0.003(3)
C13 0.045(3) 0.044(3) 0.061(3) -0.019(2) 0.006(2) -0.018(2)
C14 0.059(3) 0.054(3) 0.082(4) -0.027(3) -0.004(3) -0.006(3)
C15 0.072(4) 0.063(3) 0.072(4) -0.017(3) -0.015(3) -0.018(3)
C21 0.031(2) 0.044(3) 0.063(3) -0.0093(19) 0.002(2) -0.018(2)
C22 0.029(2) 0.042(2) 0.055(3) -0.0169(18) 0.0012(19) -0.011(2)
C23 0.028(2) 0.043(3) 0.056(3) -0.0110(19) -0.0063(19) -0.013(2)
C24 0.101(5) 0.099(5) 0.057(3) -0.069(4) 0.002(3) 0.002(3)
C25 0.191(9) 0.116(6) 0.088(5) -0.119(6) -0.001(5) 0.009(4)
C26 0.099(6) 0.172(8) 0.076(4) -0.082(6) 0.033(4) -0.027(4)
C27 0.045(3) 0.053(3) 0.062(3) -0.024(2) -0.015(2) 0.004(2)
C28 0.090(4) 0.065(4) 0.092(4) -0.019(3) -0.033(4) 0.010(3)
C29 0.065(4) 0.071(4) 0.098(4) -0.028(3) -0.017(3) -0.019(3)
C30 0.045(3) 0.063(3) 0.049(3) -0.027(2) -0.006(2) 0.004(2)
C31 0.076(4) 0.084(4) 0.065(3) -0.036(3) 0.012(3) -0.004(3)
C32 0.075(4) 0.079(4) 0.069(3) -0.042(3) -0.008(3) -0.009(3)
C33 0.103(5) 0.080(4) 0.087(4) -0.049(4) -0.054(4) 0.029(3)
C34 0.205(10) 0.130(7) 0.081(5) -0.081(7) -0.080(6) 0.016(4)
C35 0.093(6) 0.092(5) 0.205(9) -0.018(5) -0.083(6) 0.052(6)

loop_
_atom_type_symbol
_atom_type_description
_atom_type_scat_dispersion_real
_atom_type_scat_dispersion_imag
_atom_type_scat_source
C C 0.0033 0.0016
;
International Tables for Crystallography
(Vol. C, Tables 4.2.6.8 and 6.1.1.4)
;
H H 0.0000 0.0000
;
International Tables for Crystallography
(Vol. C, Table 6.1.1.4)
;
Cl Cl 0.1484 0.1585
;
International Tables for Crystallography
(Vol. C, Tables 4.2.6.8 and 6.1.1.4)
;
N N 0.0061 0.0033
;
International Tables for Crystallography
(Vol. C, Tables 4.2.6.8 and 6.1.1.4)
;
Pd Pd -0.9988 1.0072
;
International Tables for Crystallography
(Vol. C, Tables 4.2.6.8 and 6.1.1.4)
;

loop_
_geom_angle_atom_site_label_1
_geom_angle_atom_site_label_2
_geom_angle_atom_site_label_3
_geom_angle
_geom_angle_publ_flag
_geom_angle_site_symmetry_1
_geom_angle_site_symmetry_3
Cl1 Pd1 Cl2 177.93(4) yes . .
Cl1 Pd1 Cl2 95.62(4) yes . 2_766
Cl1 Pd1 C1 87.90(12) yes . .
Cl2 Pd1 Cl2 86.42(4) yes . 2_766
Cl2 Pd1 C1 90.07(12) yes . .
Cl2 Pd1 C1 176.40(12) yes 2_766 .
Cl21 Pd21 Cl21 85.48(5) yes . 2_657
Cl21 Pd21 Cl22 179.32(5) yes . .
Cl21 Pd21 C21 91.24(13) yes . .
Cl21 Pd21 Cl22 95.17(5) yes 2_657 .
Cl21 Pd21 C21 176.72(13) yes 2_657 .
Cl22 Pd21 C21 88.10(13) yes . .
Pd1 Cl2 Pd1 93.58(4) yes . 2_766
Pd21 Cl21 Pd21 94.52(4) yes . 2_657
C41 Cl41 C41 180.0(15) yes . 2_656
C2 N1 C4 118.0(3) yes . .
C2 N1 C7 120.0(3) yes . .
C4 N1 C7 121.4(4) yes . .
C3 N2 C10 121.3(4) yes . .
C3 N2 C13 118.4(4) yes . .
C10 N2 C13 120.3(4) yes . .
C22 N21 C24 118.4(4) yes . .
C22 N21 C27 121.9(4) yes . .
C24 N21 C27 119.1(4) yes . .
C23 N22 C30 121.7(4) yes . .
C23 N22 C33 119.0(4) yes . .
C30 N22 C33 119.0(4) yes . .
Pd1 C1 C2 148.4(3) yes . .
Pd1 C1 C3 150.5(3) yes . .
C2 C1 C3 61.1(3) yes . .
N1 C2 C1 148.9(4) yes . .
N1 C2 C3 151.3(4) yes . .
C1 C2 C3 59.8(3) yes . .
N2 C3 C1 148.4(4) yes . .
N2 C3 C2 152.4(4) yes . .
C1 C3 C2 59.2(3) yes . .
N1 C4 C5 112.3(4) yes . .
N1 C4 C6 111.5(4) yes . .
C5 C4 C6 110.1(4) yes . .
N1 C7 C8 110.7(4) yes . .
N1 C7 C9 111.6(4) yes . .
C8 C7 C9 112.4(5) yes . .
N2 C10 C11 111.3(4) yes . .
N2 C10 C12 112.1(4) yes . .
C11 C10 C12 111.1(4) yes . .
N2 C13 C14 110.5(4) yes . .
N2 C13 C15 111.8(4) yes . .
C14 C13 C15 112.2(4) yes . .
Pd21 C21 C22 149.4(4) yes . .
Pd21 C21 C23 150.0(4) yes . .
C22 C21 C23 60.5(3) yes . .
N21 C22 C21 148.6(4) yes . .
N21 C22 C23 151.6(4) yes . .
C21 C22 C23 59.7(3) yes . .
N22 C23 C21 148.6(4) yes . .
N22 C23 C22 151.6(4) yes . .
C21 C23 C22 59.7(3) yes . .
N21 C24 C25 109.7(5) yes . .
N21 C24 C26 110.7(5) yes . .
C25 C24 C26 112.8(7) yes . .
N21 C27 C28 111.9(4) yes . .
N21 C27 C29 111.5(4) yes . .
C28 C27 C29 112.1(5) yes . .
N22 C30 C31 110.5(4) yes . .
N22 C30 C32 111.1(4) yes . .
C31 C30 C32 112.1(4) yes . .
N22 C33 C34 110.1(5) yes . .
N22 C33 C35 110.6(5) yes . .
C34 C33 C35 112.6(7) yes . .
Cl41 C41 Cl42 101.7(11) yes . .
N1 C4 H4 107.553 no . .
C5 C4 H4 107.552 no . .
C6 C4 H4 107.551 no . .
C4 C5 H5A 109.472 no . .
C4 C5 H5B 109.479 no . .
C4 C5 H5C 109.475 no . .
H5A C5 H5B 109.468 no . .
H5A C5 H5C 109.460 no . .
H5B C5 H5C 109.473 no . .
C4 C6 H6A 109.476 no . .
C4 C6 H6B 109.470 no . .
C4 C6 H6C 109.464 no . .
H6A C6 H6B 109.472 no . .
H6A C6 H6C 109.471 no . .
H6B C6 H6C 109.475 no . .
N1 C7 H7 107.281 no . .
C8 C7 H7 107.290 no . .
C9 C7 H7 107.286 no . .
C7 C8 H8A 109.466 no . .
C7 C8 H8B 109.469 no . .
C7 C8 H8C 109.468 no . .
H8A C8 H8B 109.478 no . .
H8A C8 H8C 109.470 no . .
H8B C8 H8C 109.477 no . .
C7 C9 H9A 109.465 no . .
C7 C9 H9B 109.475 no . .
C7 C9 H9C 109.473 no . .
H9A C9 H9B 109.469 no . .
H9A C9 H9C 109.469 no . .
H9B C9 H9C 109.477 no . .
N2 C10 H10 107.342 no . .
C11 C10 H10 107.341 no . .
C12 C10 H10 107.343 no . .
C10 C11 H11A 109.468 no . .
C10 C11 H11B 109.482 no . .
C10 C11 H11C 109.477 no . .
H11A C11 H11B 109.470 no . .
H11A C11 H11C 109.462 no . .
H11B C11 H11C 109.468 no . .
C10 C12 H12A 109.476 no . .
C10 C12 H12B 109.470 no . .
C10 C12 H12C 109.469 no . .
H12A C12 H12B 109.469 no . .
H12A C12 H12C 109.472 no . .
H12B C12 H12C 109.471 no . .
N2 C13 H13 107.365 no . .
C14 C13 H13 107.380 no . .
C15 C13 H13 107.377 no . .
C13 C14 H14A 109.471 no . .
C13 C14 H14B 109.469 no . .
C13 C14 H14C 109.471 no . .
H14A C14 H14B 109.471 no . .
H14A C14 H14C 109.472 no . .
H14B C14 H14C 109.474 no . .
C13 C15 H15A 109.470 no . .
C13 C15 H15B 109.472 no . .
C13 C15 H15C 109.465 no . .
H15A C15 H15B 109.482 no . .
H15A C15 H15C 109.470 no . .
H15B C15 H15C 109.467 no . .
N21 C24 H24 107.796 no . .
C25 C24 H24 107.806 no . .
C26 C24 H24 107.802 no . .
C24 C25 H25A 109.463 no . .
C24 C25 H25B 109.469 no . .
C24 C25 H25C 109.466 no . .
H25A C25 H25B 109.481 no . .
H25A C25 H25C 109.476 no . .
H25B C25 H25C 109.474 no . .
C24 C26 H26A 109.475 no . .
C24 C26 H26B 109.475 no . .
C24 C26 H26C 109.474 no . .
H26A C26 H26B 109.471 no . .
H26A C26 H26C 109.473 no . .
H26B C26 H26C 109.459 no . .
N21 C27 H27 106.994 no . .
C28 C27 H27 106.998 no . .
C29 C27 H27 106.995 no . .
C27 C28 H28A 109.473 no . .
C27 C28 H28B 109.468 no . .
C27 C28 H28C 109.468 no . .
H28A C28 H28B 109.471 no . .
H28A C28 H28C 109.482 no . .
H28B C28 H28C 109.466 no . .
C27 C29 H29A 109.469 no . .
C27 C29 H29B 109.467 no . .
C27 C29 H29C 109.469 no . .
H29A C29 H29B 109.476 no . .
H29A C29 H29C 109.475 no . .
H29B C29 H29C 109.471 no . .
N22 C30 H30 107.625 no . .
C31 C30 H30 107.618 no . .
C32 C30 H30 107.630 no . .
C30 C31 H31A 109.477 no . .
C30 C31 H31B 109.472 no . .
C30 C31 H31C 109.469 no . .
H31A C31 H31B 109.467 no . .
H31A C31 H31C 109.467 no . .
H31B C31 H31C 109.474 no . .
C30 C32 H32A 109.464 no . .
C30 C32 H32B 109.474 no . .
C30 C32 H32C 109.474 no . .
H32A C32 H32B 109.473 no . .
H32A C32 H32C 109.469 no . .
H32B C32 H32C 109.474 no . .
N22 C33 H33 107.799 no . .
C34 C33 H33 107.798 no . .
C35 C33 H33 107.799 no . .
C33 C34 H34A 109.477 no . .
C33 C34 H34B 109.475 no . .
C33 C34 H34C 109.472 no . .
H34A C34 H34B 109.469 no . .
H34A C34 H34C 109.466 no . .
H34B C34 H34C 109.467 no . .
C33 C35 H35A 109.473 no . .
C33 C35 H35B 109.473 no . .
C33 C35 H35C 109.476 no . .
H35A C35 H35B 109.465 no . .
H35A C35 H35C 109.472 no . .
H35B C35 H35C 109.468 no . .
Cl41 C41 H41A 111.429 no . .
Cl41 C41 H41B 111.426 no . .
Cl42 C41 H41A 111.430 no . .
Cl42 C41 H41B 111.431 no . .
H41A C41 H41B 109.277 no . .

loop_
_geom_bond_atom_site_label_1
_geom_bond_atom_site_label_2
_geom_bond_distance
_geom_bond_publ_flag
_geom_bond_site_symmetry_2
Pd1 Cl1 2.2892(12) yes .
Pd1 Cl2 2.3311(12) yes .
Pd1 Cl2 2.4215(11) yes 2_766
Pd1 C1 1.926(4) yes .
Pd21 Cl21 2.3283(14) yes .
Pd21 Cl21 2.4344(13) yes 2_657
Pd21 Cl22 2.2827(15) yes .
Pd21 C21 1.944(5) yes .
Cl41 C41 1.732(18) yes .
Cl41 C41 1.732(18) yes 2_656
Cl42 C41 1.70(2) yes .
N1 C2 1.328(6) yes .
N1 C4 1.476(5) yes .
N1 C7 1.467(6) yes .
N2 C3 1.314(5) yes .
N2 C10 1.477(6) yes .
N2 C13 1.487(6) yes .
N21 C22 1.308(6) yes .
N21 C24 1.494(7) yes .
N21 C27 1.474(6) yes .
N22 C23 1.328(6) yes .
N22 C30 1.472(6) yes .
N22 C33 1.480(7) yes .
C1 C2 1.369(6) yes .
C1 C3 1.377(5) yes .
C2 C3 1.395(6) yes .
C4 C5 1.511(7) yes .
C4 C6 1.518(7) yes .
C7 C8 1.497(8) yes .
C7 C9 1.518(9) yes .
C10 C11 1.503(8) yes .
C10 C12 1.501(6) yes .
C13 C14 1.515(7) yes .
C13 C15 1.497(7) yes .
C21 C22 1.370(6) yes .
C21 C23 1.370(6) yes .
C22 C23 1.381(6) yes .
C24 C25 1.532(11) yes .
C24 C26 1.527(9) yes .
C27 C28 1.511(7) yes .
C27 C29 1.505(8) yes .
C30 C31 1.513(7) yes .
C30 C32 1.519(7) yes .
C33 C34 1.525(11) yes .
C33 C35 1.519(10) yes .
C4 H4 1.000 no .
C5 H5A 0.980 no .
C5 H5B 0.980 no .
C5 H5C 0.980 no .
C6 H6A 0.980 no .
C6 H6B 0.980 no .
C6 H6C 0.980 no .
C7 H7 1.000 no .
C8 H8A 0.980 no .
C8 H8B 0.980 no .
C8 H8C 0.980 no .
C9 H9A 0.980 no .
C9 H9B 0.980 no .
C9 H9C 0.980 no .
C10 H10 1.000 no .
C11 H11A 0.980 no .
C11 H11B 0.980 no .
C11 H11C 0.980 no .
C12 H12A 0.980 no .
C12 H12B 0.980 no .
C12 H12C 0.980 no .
C13 H13 1.000 no .
C14 H14A 0.980 no .
C14 H14B 0.980 no .
C14 H14C 0.980 no .
C15 H15A 0.980 no .
C15 H15B 0.980 no .
C15 H15C 0.980 no .
C24 H24 1.000 no .
C25 H25A 0.980 no .
C25 H25B 0.980 no .
C25 H25C 0.980 no .
C26 H26A 0.980 no .
C26 H26B 0.980 no .
C26 H26C 0.980 no .
C27 H27 1.000 no .
C28 H28A 0.980 no .
C28 H28B 0.980 no .
C28 H28C 0.980 no .
C29 H29A 0.980 no .
C29 H29B 0.980 no .
C29 H29C 0.980 no .
C30 H30 1.000 no .
C31 H31A 0.980 no .
C31 H31B 0.980 no .
C31 H31C 0.980 no .
C32 H32A 0.980 no .
C32 H32B 0.980 no .
C32 H32C 0.980 no .
C33 H33 1.000 no .
C34 H34A 0.980 no .
C34 H34B 0.980 no .
C34 H34C 0.980 no .
C35 H35A 0.980 no .
C35 H35B 0.980 no .
C35 H35C 0.980 no .
C41 H41A 0.990 no .
C41 H41B 0.990 no .

loop_
_geom_contact_atom_site_label_1
_geom_contact_atom_site_label_2
_geom_contact_distance
_geom_contact_publ_flag
_geom_contact_site_symmetry_2
Cl41 Cl42 2.658(9) no 2_656
C1 C4 3.252(6) no .
C1 C5 3.473(7) no .
C1 C6 3.405(7) no .
C1 C13 3.249(6) no .
C1 C14 3.412(6) no .
C1 C15 3.454(7) no .
C2 C5 2.985(6) no .
C2 C6 2.984(7) no .
C2 C8 3.278(8) no .
C2 C9 3.596(8) no .
C2 C10 3.375(6) no .
C3 C7 3.341(7) no .
C3 C11 3.388(7) no .
C3 C12 3.537(6) no .
C3 C14 2.977(7) no .
C3 C15 2.981(7) no .
C4 C8 3.197(8) no .
C4 C9 3.030(7) no .
C5 C7 3.552(7) no .
C10 C15 3.583(8) no .
C11 C13 3.173(8) no .
C12 C13 3.057(7) no .
C21 C24 3.250(7) no .
C21 C25 3.427(8) no .
C21 C26 3.429(8) no .
C21 C33 3.269(8) no .
C21 C34 3.416(8) no .
C21 C35 3.472(9) no .
C22 C25 3.001(9) no .
C22 C26 2.952(8) no .
C22 C28 3.552(8) no .
C22 C29 3.368(8) no .
C22 C30 3.369(6) no .
C23 C27 3.358(7) no .
C23 C31 3.545(7) no .
C23 C32 3.402(8) no .
C23 C34 2.979(9) no .
C23 C35 2.985(9) no .
C24 C28 3.075(10) no .
C24 C29 3.131(10) no .
C26 C27 3.561(9) no .
C30 C35 3.525(9) no .
C31 C33 3.027(9) no .
C32 C33 3.118(10) no .
C32 C35 3.569(11) no .
Cl1 C7 3.578(5) no 1_655
Cl21 C28 3.575(6) no 2_757
Cl42 Cl42 3.513(14) no 2_556
C7 Cl1 3.578(5) no 1_455
C28 Cl21 3.575(6) no 2_757
C28 C41 3.58(2) no 1_656
C41 C28 3.58(2) no 1_454
Pd1 H5B 3.2580 no .
Pd1 H6A 2.9553 no .
Pd1 H14B 3.0385 no .
Pd1 H15A 3.2651 no .
Pd21 H25B 3.0114 no .
Pd21 H26A 3.2725 no .
Pd21 H34A 3.0370 no .
Pd21 H35B 3.3072 no .
Cl1 H5B 2.9356 no .
Cl1 H15A 2.8905 no .
Cl2 H6A 3.1312 no .
Cl2 H14B 3.2130 no .
Cl21 H25B 3.3576 no .
Cl21 H34A 3.2690 no .
Cl22 H26A 2.7918 no .
Cl22 H35B 2.8826 no .
Cl41 H41A 2.2870 no 2_656
Cl41 H41B 2.2871 no 2_656
N1 H5A 2.6919 no .
N1 H5B 2.6774 no .
N1 H5C 3.3152 no .
N1 H6A 2.7607 no .
N1 H6B 2.5989 no .
N1 H6C 3.3043 no .
N1 H8A 2.6263 no .
N1 H8B 2.6468 no .
N1 H8C 3.2792 no .
N1 H9A 2.7784 no .
N1 H9B 2.5755 no .
N1 H9C 3.2922 no .
N1 H10 3.4265 no .
N2 H7 3.4064 no .
N2 H11A 2.6503 no .
N2 H11B 2.6682 no .
N2 H11C 3.2993 no .
N2 H12A 2.6247 no .
N2 H12B 2.7224 no .
N2 H12C 3.3038 no .
N2 H14A 2.6187 no .
N2 H14B 2.7083 no .
N2 H14C 3.3070 no .
N2 H15A 2.6570 no .
N2 H15B 2.6818 no .
N2 H15C 3.3096 no .
N21 H25A 2.5796 no .
N21 H25B 2.7648 no .
N21 H25C 3.3092 no .
N21 H26A 2.6917 no .
N21 H26B 2.6718 no .
N21 H26C 3.3262 no .
N21 H28A 2.6243 no .
N21 H28B 2.7296 no .
N21 H28C 3.3060 no .
N21 H29A 2.6843 no .
N21 H29B 2.6433 no .
N21 H29C 3.3005 no .
N21 H30 3.4151 no .
N22 H27 3.4290 no .
N22 H31A 2.6887 no .
N22 H31B 2.6164 no .
N22 H31C 3.2932 no .
N22 H32A 2.6547 no .
N22 H32B 2.6806 no .
N22 H32C 3.3050 no .
N22 H34A 2.7067 no .
N22 H34B 2.6117 no .
N22 H34C 3.3019 no .
N22 H35A 2.6864 no .
N22 H35B 2.6402 no .
N22 H35C 3.3057 no .
C1 H5B 2.8344 no .
C1 H6A 2.8317 no .
C1 H14B 2.7958 no .
C1 H15A 2.8056 no .
C2 H4 3.2070 no .
C2 H5A 3.2831 no .
C2 H5B 2.7125 no .
C2 H6A 2.8176 no .
C2 H6B 3.1384 no .
C2 H7 2.4632 no .
C2 H8A 3.0966 no .
C2 H9B 3.5648 no .
C2 H10 3.0030 no .
C3 H7 2.9769 no .
C3 H10 2.4694 no .
C3 H11B 3.2750 no .
C3 H12A 3.4845 no .
C3 H13 3.2039 no .
C3 H14A 3.1885 no .
C3 H14B 2.7594 no .
C3 H15A 2.7021 no .
C3 H15B 3.2842 no .
C4 H7 3.3575 no .
C4 H8A 3.4995 no .
C4 H8B 2.9227 no .
C4 H9A 2.8740 no .
C4 H9B 3.0741 no .
C5 H6A 2.6293 no .
C5 H6B 3.3257 no .
C5 H6C 2.7177 no .
C5 H8B 3.1846 no .
C6 H5A 3.3272 no .
C6 H5B 2.7162 no .
C6 H5C 2.6276 no .
C6 H9B 3.4631 no .
C7 H4 2.5632 no .
C7 H5A 3.4291 no .
C7 H6B 3.5757 no .
C7 H10 2.9743 no .
C8 H4 3.0541 no .
C8 H5A 3.1187 no .
C8 H9A 2.6426 no .
C8 H9B 3.3358 no .
C8 H9C 2.7755 no .
C8 H10 3.5629 no .
C9 H4 2.6139 no .
C9 H6B 3.4619 no .
C9 H8A 3.3440 no .
C9 H8B 2.7319 no .
C9 H8C 2.6724 no .
C10 H7 2.9911 no .
C10 H13 2.5520 no .
C10 H14A 3.4889 no .
C10 H15B 3.4827 no .
C11 H12A 3.3199 no .
C11 H12B 2.6598 no .
C11 H12C 2.6834 no .
C11 H13 2.9373 no .
C11 H15B 3.2027 no .
C12 H11A 2.7240 no .
C12 H11B 3.3168 no .
C12 H11C 2.6228 no .
C12 H13 2.6878 no .
C12 H14A 3.2626 no .
C13 H10 3.3722 no .
C13 H11A 2.8674 no .
C13 H11B 3.4980 no .
C13 H12A 3.2178 no .
C13 H12B 2.8102 no .
C14 H12A 3.4725 no .
C14 H12B 3.4679 no .
C14 H15A 2.7431 no .
C14 H15B 3.3370 no .
C14 H15C 2.6494 no .
C15 H11A 3.2455 no .
C15 H14A 3.3359 no .
C15 H14B 2.6946 no .
C15 H14C 2.7045 no .
C21 H25B 2.8682 no .
C21 H26A 2.7918 no .
C21 H34A 2.8006 no .
C21 H35B 2.8173 no .
C22 H24 3.2060 no .
C22 H25A 3.1445 no .
C22 H25B 2.8477 no .
C22 H26A 2.6953 no .
C22 H26B 3.2011 no .
C22 H27 2.4729 no .
C22 H28A 3.5060 no .
C22 H29B 3.2221 no .
C22 H30 3.0056 no .
C23 H27 2.9982 no .
C23 H30 2.4870 no .
C23 H31B 3.4944 no .
C23 H32A 3.2665 no .
C23 H33 3.2206 no .
C23 H34A 2.7616 no .
C23 H34B 3.1803 no .
C23 H35A 3.3030 no .
C23 H35B 2.6890 no .
C24 H27 3.3654 no .
C24 H28A 3.2599 no .
C24 H28B 2.8276 no .
C24 H29A 2.8461 no .
C24 H29B 3.4028 no .
C25 H26A 2.7595 no .
C25 H26B 3.3835 no .
C25 H26C 2.7302 no .
C25 H28A 3.5451 no .
C25 H28B 3.4928 no .
C26 H25A 3.3781 no .
C26 H25B 2.6855 no .
C26 H25C 2.8102 no .
C26 H29A 3.2222 no .
C26 H29B 3.5523 no .
C27 H24 2.5407 no .
C27 H25A 3.4995 no .
C27 H26B 3.4284 no .
C27 H30 2.9931 no .
C28 H24 2.7135 no .
C28 H25A 3.3215 no .
C28 H29A 2.7241 no .
C28 H29B 3.3405 no .
C28 H29C 2.6740 no .
C29 H24 2.8939 no .
C29 H26B 3.1010 no .
C29 H28A 3.3399 no .
C29 H28B 2.6910 no .
C29 H28C 2.7094 no .
C29 H30 3.5731 no .
C30 H27 3.0250 no .
C30 H33 2.5248 no .
C30 H34B 3.5307 no .
C30 H35A 3.4060 no .
C31 H32A 3.3533 no .
C31 H32B 2.7310 no .
C31 H32C 2.6958 no .
C31 H33 2.6454 no .
C31 H34B 3.3120 no .
C32 H31A 2.7088 no .
C32 H31B 3.3547 no .
C32 H31C 2.7149 no .
C32 H33 2.8918 no .
C32 H35A 3.0425 no .
C33 H30 3.3550 no .
C33 H31A 2.7498 no .
C33 H31B 3.2315 no .
C33 H32A 3.4025 no .
C33 H32B 2.8277 no .
C34 H31A 3.4389 no .
C34 H31B 3.5444 no .
C34 H35A 3.3661 no .
C34 H35B 2.7790 no .
C34 H35C 2.6817 no .
C35 H32A 3.5156 no .
C35 H32B 3.1493 no .
C35 H34A 2.7119 no .
C35 H34B 3.3673 no .
C35 H34C 2.7493 no .
H4 H5A 2.3199 no .
H4 H5B 2.8456 no .
H4 H5C 2.3526 no .
H4 H6A 2.8475 no .
H4 H6B 2.3956 no .
H4 H6C 2.2929 no .
H4 H7 3.4969 no .
H4 H8A 3.5938 no .
H4 H8B 2.5962 no .
H4 H9A 2.1696 no .
H4 H9B 2.7870 no .
H4 H9C 3.5440 no .
H5A H6A 3.5513 no .
H5A H6C 3.5743 no .
H5A H8A 3.0625 no .
H5A H8B 2.5608 no .
H5B H6A 2.4972 no .
H5B H6B 3.5718 no .
H5B H6C 3.0887 no .
H5C H6A 2.8246 no .
H5C H6B 3.5487 no .
H5C H6C 2.4969 no .
H6B H9A 3.5044 no .
H6B H9B 2.8891 no .
H7 H8A 2.3088 no .
H7 H8B 2.8328 no .
H7 H8C 2.3299 no .
H7 H9A 2.8430 no .
H7 H9B 2.4081 no .
H7 H9C 2.2765 no .
H7 H10 2.0487 no .
H7 H11B 3.5035 no .
H8A H9A 3.5605 no .
H8A H10 3.2996 no .
H8A H11B 3.0618 no .
H8B H9A 2.5066 no .
H8B H9B 3.5679 no .
H8B H9C 3.1409 no .
H8C H9A 2.8499 no .
H8C H9B 3.5915 no .
H8C H9C 2.5857 no .
H10 H11A 2.8374 no .
H10 H11B 2.3031 no .
H10 H11C 2.3495 no .
H10 H12A 2.3502 no .
H10 H12B 2.8356 no .
H10 H12C 2.2984 no .
H10 H13 3.5018 no .
H11A H12A 3.5945 no .
H11A H12B 2.5405 no .
H11A H12C 3.0561 no .
H11A H13 2.4285 no .
H11A H15B 2.6825 no .
H11B H12B 3.5743 no .
H11B H12C 3.5414 no .
H11B H13 3.4840 no .
H11B H15B 3.1094 no .
H11C H12A 3.5318 no .
H11C H12B 2.8684 no .
H11C H12C 2.4570 no .
H12A H13 3.0268 no .
H12A H14A 2.8228 no .
H12B H13 2.1618 no .
H12B H14A 3.1017 no .
H12C H13 3.5572 no .
H13 H14A 2.3545 no .
H13 H14B 2.8474 no .
H13 H14C 2.3211 no .
H13 H15A 2.8329 no .
H13 H15B 2.2967 no .
H13 H15C 2.3452 no .
H14A H15C 3.5505 no .
H14B H15A 2.5753 no .
H14B H15C 2.9122 no .
H14C H15A 3.0681 no .
H14C H15B 3.5651 no .
H14C H15C 2.4849 no .
H24 H25A 2.4166 no .
H24 H25B 2.8600 no .
H24 H25C 2.3063 no .
H24 H26A 2.8606 no .
H24 H26B 2.3493 no .
H24 H26C 2.3599 no .
H24 H27 3.4953 no .
H24 H28A 3.0792 no .
H24 H28B 2.1906 no .
H24 H28C 3.5718 no .
H24 H29A 2.3870 no .
H24 H29B 3.3930 no .
H25A H28A 2.9023 no .
H25A H28B 3.1606 no .
H25B H26A 2.5372 no .
H25B H26B 3.5943 no .
H25B H26C 2.9192 no .
H25C H26A 3.1515 no .
H25C H26C 2.6397 no .
H26B H29A 2.6690 no .
H26B H29B 2.8988 no .
H27 H28A 2.3535 no .
H27 H28B 2.8406 no .
H27 H28C 2.3046 no .
H27 H29A 2.8367 no .
H27 H29B 2.3201 no .
H27 H29C 2.3255 no .
H27 H30 2.0796 no .
H28A H29A 3.5995 no .
H28A H29C 3.5723 no .
H28B H29A 2.5468 no .
H28B H29B 3.5929 no .
H28B H29C 2.9403 no .
H28C H29A 3.0435 no .
H28C H29B 3.5814 no .
H28C H29C 2.5127 no .
H29B H30 3.3023 no .
H29B H32A 3.2246 no .
H30 H31A 2.8484 no .
H30 H31B 2.3521 no .
H30 H31C 2.3267 no .
H30 H32A 2.3413 no .
H30 H32B 2.8531 no .
H30 H32C 2.3484 no .
H30 H33 3.4803 no .
H31A H32B 2.5589 no .
H31A H32C 2.9731 no .
H31A H33 2.0935 no .
H31A H34B 3.1003 no .
H31B H32C 3.5898 no .
H31B H33 3.0295 no .
H31B H34B 2.9192 no .
H31C H32A 3.5919 no .
H31C H32B 3.0353 no .
H31C H32C 2.5274 no .
H31C H33 3.4932 no .
H32A H33 3.4081 no .
H32A H35A 2.8826 no .
H32B H33 2.3882 no .
H32B H35A 2.5644 no .
H33 H34A 2.8580 no .
H33 H34B 2.3741 no .
H33 H34C 2.3308 no .
H33 H35A 2.3163 no .
H33 H35B 2.8530 no .
H33 H35C 2.3792 no .
H34A H35B 2.6011 no .
H34A H35C 2.9191 no .
H34B H35C 3.5886 no .
H34C H35B 3.1225 no .
H34C H35C 2.5367 no .
Cl1 H7 2.8316 no 1_655
Cl1 H8C 3.3634 no 1_655
Cl1 H9C 3.1295 no 1_655
Cl1 H10 2.8510 no 1_655
Cl1 H11C 3.4525 no 1_655
Cl1 H12C 3.2363 no 1_655
Cl1 H31A 3.0057 no .
Cl1 H33 3.0504 no .
Cl2 H7 3.1537 no 2_666
Cl2 H9B 3.1311 no 2_666
Cl2 H9C 3.5899 no 2_666
Cl2 H10 3.2936 no 2_666
Cl2 H12A 3.1011 no 2_666
Cl21 H27 3.0277 no 2_757
Cl21 H28A 3.0072 no 2_757
Cl21 H28C 3.5803 no 2_757
Cl21 H30 3.2130 no 2_757
Cl21 H31B 2.9413 no 2_757
Cl22 H13 3.1889 no 2_667
Cl22 H14C 3.3311 no 2_667
Cl22 H15C 2.9968 no 2_667
Cl22 H27 2.8586 no 1_455
Cl22 H28C 3.3303 no 1_455
Cl22 H29C 3.2592 no 1_455
Cl22 H30 2.8407 no 1_455
Cl22 H31C 3.2315 no 1_455
Cl22 H32C 3.4771 no 1_455
Cl41 H4 3.3302 no .
Cl41 H4 3.3302 no 2_656
Cl41 H9A 2.9882 no .
Cl41 H9A 2.9882 no 2_656
Cl41 H26C 3.2379 no 1_554
Cl41 H26C 3.2379 no 2_657
Cl42 H4 3.4091 no 2_656
Cl42 H5C 3.3222 no 1_455
Cl42 H5C 3.3411 no 2_656
Cl42 H9A 3.3354 no .
Cl42 H24 3.3480 no 2_657
Cl42 H26C 3.5926 no 2_657
Cl42 H28B 3.2891 no 1_454
C5 H28B 3.3978 no 2_757
C5 H34C 3.0558 no .
C6 H12A 3.1156 no 2_666
C6 H14A 3.2013 no 2_666
C6 H26B 3.3190 no 1_554
C8 H25C 3.0069 no 2_657
C8 H31A 3.4521 no 1_455
C8 H31B 3.5132 no 1_455
C8 H31C 3.5983 no 1_455
C8 H34C 3.3241 no .
C9 H41A 3.0747 no .
C11 H31A 3.4893 no 1_455
C11 H31C 3.4506 no 1_455
C11 H32A 3.3620 no 2_667
C11 H32C 3.5973 no 1_455
C11 H35A 3.5841 no 2_667
C11 H35C 3.0948 no .
C12 H6B 3.5615 no 2_666
C12 H29B 2.9192 no 2_667
C12 H32A 3.4363 no 2_667
C14 H6B 3.2168 no 2_666
C14 H9B 3.2885 no 2_666
C14 H26B 3.5451 no 2_667
C14 H29C 3.1980 no 2_767
C15 H32C 3.2299 no 2_767
C15 H35C 3.5514 no .
C25 H8B 3.4704 no 2_657
C25 H8C 3.0122 no 2_657
C25 H31B 3.3834 no 2_757
C25 H34B 3.2978 no 2_757
C26 H6C 3.4266 no 1_556
C26 H14A 3.5632 no 2_667
C26 H14C 3.5829 no 2_667
C28 H5A 3.3154 no 2_757
C28 H41B 2.7941 no 1_656
C29 H12B 3.4477 no 2_667
C29 H12C 3.5885 no 2_667
C29 H14C 3.1952 no 2_767
C31 H8A 3.3790 no 1_655
C31 H8C 3.1435 no 1_655
C31 H11B 3.4142 no 1_655
C31 H11C 3.4809 no 1_655
C32 H11C 3.3545 no 1_655
C32 H11C 3.5100 no 2_667
C32 H15C 3.2649 no 2_767
C32 H32B 3.5074 no 2_767
C34 H5A 3.0632 no .
C34 H8A 3.3556 no .
C34 H25A 3.2932 no 2_757
C34 H28A 3.1071 no 2_757
C35 H11A 3.5809 no 2_667
C35 H11B 3.1271 no .
C35 H15B 3.2350 no .
C41 H4 3.4608 no 2_656
C41 H9A 2.9591 no .
C41 H26C 3.0170 no 1_554
C41 H28B 3.0800 no 1_454
C41 H28C 3.1881 no 1_454
H4 Cl41 3.3302 no .
H4 Cl42 3.4091 no 2_656
H4 C41 3.4608 no 2_656
H4 H41A 3.5898 no .
H4 H41B 3.1505 no 2_656
H5A C28 3.3154 no 2_757
H5A C34 3.0632 no .
H5A H28A 3.0619 no 2_757
H5A H28B 2.7725 no 2_757
H5A H34A 3.4793 no .
H5A H34B 2.9543 no .
H5A H34C 2.3809 no .
H5A H41B 3.4680 no 2_656
H5B H9C 3.0974 no 1_655
H5B H34B 3.4536 no .
H5B H34C 2.8959 no .
H5C Cl42 3.3222 no 1_655
H5C Cl42 3.3411 no 2_656
H5C H9C 3.3476 no 1_655
H5C H28B 3.1336 no 2_757
H6A H12A 2.9340 no 2_666
H6B C12 3.5615 no 2_666
H6B C14 3.2168 no 2_666
H6B H12A 2.6689 no 2_666
H6B H14A 2.2483 no 2_666
H6B H14B 3.5575 no 2_666
H6B H26B 3.0425 no 1_554
H6C C26 3.4266 no 1_554
H6C H12A 3.2459 no 2_666
H6C H14A 3.4798 no 2_666
H6C H24 3.5698 no 1_554
H6C H26B 2.7040 no 1_554
H6C H26C 3.3806 no 1_554
H6C H29A 2.7750 no 1_554
H7 Cl1 2.8316 no 1_455
H7 Cl2 3.1537 no 2_666
H8A C31 3.3790 no 1_455
H8A C34 3.3556 no .
H8A H31A 3.2306 no 1_455
H8A H31B 3.3305 no 1_455
H8A H31C 3.0166 no 1_455
H8A H34A 3.2824 no .
H8A H34C 2.5907 no .
H8A H35C 3.2909 no .
H8B C25 3.4704 no 2_657
H8B H25B 3.3450 no 2_657
H8B H25C 2.7525 no 2_657
H8B H28C 3.5655 no 2_757
H8B H34C 3.2388 no .
H8B H41B 3.2173 no 2_656
H8C Cl1 3.3634 no 1_455
H8C C25 3.0122 no 2_657
H8C C31 3.1435 no 1_455
H8C H25A 3.0672 no 2_657
H8C H25B 3.0986 no 2_657
H8C H25C 2.4088 no 2_657
H8C H31A 2.8096 no 1_455
H8C H31B 2.8470 no 1_455
H8C H31C 3.2650 no 1_455
H9A Cl41 2.9882 no .
H9A Cl42 3.3354 no .
H9A C41 2.9591 no .
H9A H25C 3.2870 no 2_657
H9A H41A 2.4595 no .
H9B Cl2 3.1311 no 2_666
H9B C14 3.2885 no 2_666
H9B H14A 2.9114 no 2_666
H9B H14B 2.9871 no 2_666
H9B H14C 3.4490 no 2_666
H9B H41A 2.9777 no .
H9C Cl1 3.1295 no 1_455
H9C Cl2 3.5899 no 2_666
H9C H5B 3.0974 no 1_455
H9C H5C 3.3476 no 1_455
H9C H25C 3.3989 no 2_657
H9C H41A 3.3455 no .
H10 Cl1 2.8510 no 1_455
H10 Cl2 3.2936 no 2_666
H11A C35 3.5809 no 2_667
H11A H32A 3.0892 no 2_667
H11A H35A 2.7377 no 2_667
H11A H35C 3.1785 no .
H11B C31 3.4142 no 1_455
H11B C35 3.1271 no .
H11B H31A 3.1552 no 1_455
H11B H31C 2.7882 no 1_455
H11B H32C 3.4690 no 1_455
H11B H35A 3.4626 no .
H11B H35B 3.3505 no .
H11B H35C 2.2437 no .
H11C Cl1 3.4525 no 1_455
H11C C31 3.4809 no 1_455
H11C C32 3.3545 no 1_455
H11C C32 3.5100 no 2_667
H11C H31A 2.9593 no 1_455
H11C H31C 3.2211 no 1_455
H11C H32A 2.8170 no 2_667
H11C H32B 2.8511 no 1_455
H11C H32B 3.4514 no 2_667
H11C H32C 3.0378 no 1_455
H12A Cl2 3.1011 no 2_666
H12A C6 3.1156 no 2_666
H12A H6A 2.9340 no 2_666
H12A H6B 2.6689 no 2_666
H12A H6C 3.2459 no 2_666
H12A H26B 3.3975 no 2_667
H12A H29B 3.0617 no 2_667
H12B C29 3.4477 no 2_667
H12B H26B 2.9779 no 2_667
H12B H29B 2.5249 no 2_667
H12B H32A 3.0389 no 2_667
H12C Cl1 3.2363 no 1_455
H12C C29 3.5885 no 2_667
H12C H15A 3.1385 no 1_455
H12C H15C 3.3017 no 1_455
H12C H29B 2.7007 no 2_667
H12C H32A 3.0309 no 2_667
H13 Cl22 3.1889 no 2_667
H13 H26A 3.4568 no 2_667
H13 H26B 3.4247 no 2_667
H14A C6 3.2013 no 2_666
H14A C26 3.5632 no 2_667
H14A H6B 2.2483 no 2_666
H14A H6C 3.4798 no 2_666
H14A H9B 2.9114 no 2_666
H14A H26A 3.5780 no 2_667
H14A H26B 2.9651 no 2_667
H14B H6B 3.5575 no 2_666
H14B H9B 2.9871 no 2_666
H14B H29C 3.3949 no 2_767
H14C Cl22 3.3311 no 2_667
H14C C26 3.5829 no 2_667
H14C C29 3.1952 no 2_767
H14C H9B 3.4490 no 2_666
H14C H26A 3.2286 no 2_667
H14C H26B 3.3801 no 2_667
H14C H26C 3.5574 no 2_667
H14C H29B 3.4063 no 2_767
H14C H29C 2.2775 no 2_767
H14C H41A 3.3339 no 2_666
H15A H12C 3.1385 no 1_655
H15A H33 3.4767 no .
H15A H35C 3.5406 no .
H15B C35 3.2350 no .
H15B H32C 3.0404 no 2_767
H15B H33 3.5367 no .
H15B H35A 2.8519 no .
H15B H35C 2.7816 no .
H15C Cl22 2.9968 no 2_667
H15C C32 3.2649 no 2_767
H15C H12C 3.3017 no 1_655
H15C H29B 3.3623 no 2_767
H15C H29C 3.2342 no 2_767
H15C H32A 3.0945 no 2_767
H15C H32C 2.6021 no 2_767
H24 Cl42 3.3480 no 2_657
H24 H6C 3.5698 no 1_556
H25A C34 3.2932 no 2_757
H25A H8C 3.0672 no 2_657
H25A H31B 2.9342 no 2_757
H25A H34B 2.3229 no 2_757
H25B H8B 3.3450 no 2_657
H25B H8C 3.0986 no 2_657
H25B H31B 3.0836 no 2_757
H25C C8 3.0069 no 2_657
H25C H8B 2.7525 no 2_657
H25C H8C 2.4088 no 2_657
H25C H9A 3.2870 no 2_657
H25C H9C 3.3989 no 2_657
H26A H13 3.4568 no 2_667
H26A H14A 3.5780 no 2_667
H26A H14C 3.2286 no 2_667
H26A H28C 3.3069 no 1_455
H26B C6 3.3190 no 1_556
H26B C14 3.5451 no 2_667
H26B H6B 3.0425 no 1_556
H26B H6C 2.7040 no 1_556
H26B H12A 3.3975 no 2_667
H26B H12B 2.9779 no 2_667
H26B H13 3.4247 no 2_667
H26B H14A 2.9651 no 2_667
H26B H14C 3.3801 no 2_667
H26C Cl41 3.2379 no 1_556
H26C Cl42 3.5926 no 2_657
H26C C41 3.0170 no 1_556
H26C H6C 3.3806 no 1_556
H26C H14C 3.5574 no 2_667
H26C H28C 3.4698 no 1_455
H26C H41A 2.7597 no 1_556
H26C H41B 2.8157 no 1_556
H27 Cl21 3.0277 no 2_757
H27 Cl22 2.8586 no 1_655
H28A Cl21 3.0072 no 2_757
H28A C34 3.1071 no 2_757
H28A H5A 3.0619 no 2_757
H28A H34A 2.7921 no 2_757
H28A H34B 2.7510 no 2_757
H28A H34C 3.2873 no 2_757
H28A H41B 3.4574 no 1_656
H28B Cl42 3.2891 no 1_656
H28B C5 3.3978 no 2_757
H28B C41 3.0800 no 1_656
H28B H5A 2.7725 no 2_757
H28B H5C 3.1336 no 2_757
H28B H41A 3.3990 no 1_656
H28B H41B 2.3856 no 1_656
H28C Cl21 3.5803 no 2_757
H28C Cl22 3.3303 no 1_655
H28C C41 3.1881 no 1_656
H28C H8B 3.5655 no 2_757
H28C H26A 3.3069 no 1_655
H28C H26C 3.4698 no 1_655
H28C H41A 3.2634 no 1_656
H28C H41B 2.3497 no 1_656
H29A H6C 2.7750 no 1_556
H29A H41A 3.3644 no 1_656
H29A H41B 3.5695 no 1_656
H29B C12 2.9192 no 2_667
H29B H12A 3.0617 no 2_667
H29B H12B 2.5249 no 2_667
H29B H12C 2.7007 no 2_667
H29B H14C 3.4063 no 2_767
H29B H15C 3.3623 no 2_767
H29C Cl22 3.2592 no 1_655
H29C C14 3.1980 no 2_767
H29C H14B 3.3949 no 2_767
H29C H14C 2.2775 no 2_767
H29C H15C 3.2342 no 2_767
H29C H41A 3.0798 no 1_656
H29C H41B 3.4185 no 1_656
H30 Cl21 3.2130 no 2_757
H30 Cl22 2.8407 no 1_655
H31A Cl1 3.0057 no .
H31A C8 3.4521 no 1_655
H31A C11 3.4893 no 1_655
H31A H8A 3.2306 no 1_655
H31A H8C 2.8096 no 1_655
H31A H11B 3.1552 no 1_655
H31A H11C 2.9593 no 1_655
H31B Cl21 2.9413 no 2_757
H31B C8 3.5132 no 1_655
H31B C25 3.3834 no 2_757
H31B H8A 3.3305 no 1_655
H31B H8C 2.8470 no 1_655
H31B H25A 2.9342 no 2_757
H31B H25B 3.0836 no 2_757
H31C Cl22 3.2315 no 1_655
H31C C8 3.5983 no 1_655
H31C C11 3.4506 no 1_655
H31C H8A 3.0166 no 1_655
H31C H8C 3.2650 no 1_655
H31C H11B 2.7882 no 1_655
H31C H11C 3.2211 no 1_655
H31C H35B 3.2212 no 1_655
H31C H35C 3.3362 no 1_655
H32A C11 3.3620 no 2_667
H32A C12 3.4363 no 2_667
H32A H11A 3.0892 no 2_667
H32A H11C 2.8170 no 2_667
H32A H12B 3.0389 no 2_667
H32A H12C 3.0309 no 2_667
H32A H15C 3.0945 no 2_767
H32A H32B 3.5624 no 2_767
H32B C32 3.5074 no 2_767
H32B H11C 2.8511 no 1_655
H32B H11C 3.4514 no 2_667
H32B H32A 3.5624 no 2_767
H32B H32B 3.1193 no 2_767
H32B H32C 3.2777 no 2_767
H32C Cl22 3.4771 no 1_655
H32C C11 3.5973 no 1_655
H32C C15 3.2299 no 2_767
H32C H11B 3.4690 no 1_655
H32C H11C 3.0378 no 1_655
H32C H15B 3.0404 no 2_767
H32C H15C 2.6021 no 2_767
H32C H32B 3.2777 no 2_767
H33 Cl1 3.0504 no .
H33 H15A 3.4767 no .
H33 H15B 3.5367 no .
H34A H5A 3.4793 no .
H34A H8A 3.2824 no .
H34A H28A 2.7921 no 2_757
H34B C25 3.2978 no 2_757
H34B H5A 2.9543 no .
H34B H5B 3.4536 no .
H34B H25A 2.3229 no 2_757
H34B H28A 2.7510 no 2_757
H34C C5 3.0558 no .
H34C C8 3.3241 no .
H34C H5A 2.3809 no .
H34C H5B 2.8959 no .
H34C H8A 2.5907 no .
H34C H8B 3.2388 no .
H34C H28A 3.2873 no 2_757
H35A C11 3.5841 no 2_667
H35A H11A 2.7377 no 2_667
H35A H11B 3.4626 no .
H35A H15B 2.8519 no .
H35B H11B 3.3505 no .
H35B H31C 3.2212 no 1_455
H35C C11 3.0948 no .
H35C C15 3.5514 no .
H35C H8A 3.2909 no .
H35C H11A 3.1785 no .
H35C H11B 2.2437 no .
H35C H15A 3.5406 no .
H35C H15B 2.7816 no .
H35C H31C 3.3362 no 1_455
H41A C9 3.0747 no .
H41A H4 3.5898 no .
H41A H9A 2.4595 no .
H41A H9B 2.9777 no .
H41A H9C 3.3455 no .
H41A H14C 3.3339 no 2_666
H41A H26C 2.7597 no 1_554
H41A H28B 3.3990 no 1_454
H41A H28C 3.2634 no 1_454
H41A H29A 3.3644 no 1_454
H41A H29C 3.0798 no 1_454
H41B C28 2.7941 no 1_454
H41B H4 3.1505 no 2_656
H41B H5A 3.4680 no 2_656
H41B H8B 3.2173 no 2_656
H41B H26C 2.8157 no 1_554
H41B H28A 3.4574 no 1_454
H41B H28B 2.3856 no 1_454
H41B H28C 2.3497 no 1_454
H41B H29A 3.5695 no 1_454
H41B H29C 3.4185 no 1_454

loop_
_geom_torsion_atom_site_label_1
_geom_torsion_atom_site_label_2
_geom_torsion_atom_site_label_3
_geom_torsion_atom_site_label_4
_geom_torsion
_geom_torsion_publ_flag
_geom_torsion_site_symmetry_1
_geom_torsion_site_symmetry_3
_geom_torsion_site_symmetry_4
Cl1 Pd1 Cl2 Pd1 179.60(4) no . 2_766 2_766
Cl1 Pd1 C1 C2 -94.3(5) no . . .
Cl1 Pd1 C1 C3 92.2(5) no . . .
Cl2 Pd1 Cl2 Pd1 0.00(4) no . 2_766 2_766
Cl2 Pd1 Cl2 Pd1 0.00(4) no 2_766 . 2_766
Cl2 Pd1 C1 C2 85.4(5) no . . .
Cl2 Pd1 C1 C3 -88.2(5) no . . .
C1 Pd1 Cl2 Pd1 -179.24(13) no . . 2_766
Cl21 Pd21 Cl21 Pd21 0.00(5) no . 2_657 2_657
Cl21 Pd21 Cl21 Pd21 0.00(5) no 2_657 . 2_657
Cl21 Pd21 C21 C22 -87.1(6) no . . .
Cl21 Pd21 C21 C23 89.1(6) no . . .
C21 Pd21 Cl21 Pd21 -179.97(14) no . . 2_657
Cl22 Pd21 Cl21 Pd21 -179.81(6) no . 2_657 2_657
Cl22 Pd21 C21 C22 92.8(6) no . . .
Cl22 Pd21 C21 C23 -91.1(6) no . . .
C2 N1 C4 C5 61.5(5) no . . .
C2 N1 C4 C6 -62.7(5) no . . .
C4 N1 C2 C1 8.4(9) no . . .
C4 N1 C2 C3 -173.3(6) no . . .
C2 N1 C7 C8 -96.9(4) no . . .
C2 N1 C7 C9 137.1(4) no . . .
C7 N1 C2 C1 179.8(6) no . . .
C7 N1 C2 C3 -2.0(10) no . . .
C4 N1 C7 C8 74.1(5) no . . .
C4 N1 C7 C9 -51.9(5) no . . .
C7 N1 C4 C5 -109.7(4) no . . .
C7 N1 C4 C6 126.1(4) no . . .
C3 N2 C10 C11 107.5(4) no . . .
C3 N2 C10 C12 -127.4(4) no . . .
C10 N2 C3 C1 177.9(5) no . . .
C10 N2 C3 C2 -5.0(10) no . . .
C3 N2 C13 C14 63.4(4) no . . .
C3 N2 C13 C15 -62.3(5) no . . .
C13 N2 C3 C1 -4.6(9) no . . .
C13 N2 C3 C2 172.4(6) no . . .
C10 N2 C13 C14 -119.1(4) no . . .
C10 N2 C13 C15 115.2(4) no . . .
C13 N2 C10 C11 -70.0(5) no . . .
C13 N2 C10 C12 55.2(5) no . . .
C22 N21 C24 C25 66.3(5) no . . .
C22 N21 C24 C26 -58.8(6) no . . .
C24 N21 C22 C21 -11.8(9) no . . .
C24 N21 C22 C23 162.8(6) no . . .
C22 N21 C27 C28 -129.3(4) no . . .
C22 N21 C27 C29 104.3(4) no . . .
C27 N21 C22 C21 177.1(5) no . . .
C27 N21 C22 C23 -8.3(10) no . . .
C24 N21 C27 C28 59.7(5) no . . .
C24 N21 C27 C29 -66.8(5) no . . .
C27 N21 C24 C25 -122.3(4) no . . .
C27 N21 C24 C26 112.5(5) no . . .
C23 N22 C30 C31 128.4(4) no . . .
C23 N22 C30 C32 -106.5(4) no . . .
C30 N22 C23 C21 178.7(5) no . . .
C30 N22 C23 C22 2.8(10) no . . .
C23 N22 C33 C34 -62.6(6) no . . .
C23 N22 C33 C35 62.5(6) no . . .
C33 N22 C23 C21 5.5(9) no . . .
C33 N22 C23 C22 -170.4(6) no . . .
C30 N22 C33 C34 124.1(4) no . . .
C30 N22 C33 C35 -110.9(5) no . . .
C33 N22 C30 C31 -58.4(5) no . . .
C33 N22 C30 C32 66.7(5) no . . .
Pd1 C1 C2 N1 2.7(12) no . . .
Pd1 C1 C2 C3 -176.4(6) no . . .
Pd1 C1 C3 N2 -5.5(12) no . . .
Pd1 C1 C3 C2 176.1(7) no . . .
C2 C1 C3 N2 178.4(7) no . . .
C2 C1 C3 C2 -0.00(19) no . . .
C3 C1 C2 N1 179.0(8) no . . .
C3 C1 C2 C3 0.00(19) no . . .
N1 C2 C3 N2 2.8(14) no . . .
N1 C2 C3 C1 -179.0(9) no . . .
C1 C2 C3 N2 -178.2(8) no . . .
C1 C2 C3 C1 0.00(19) no . . .
Pd21 C21 C22 N21 -5.2(12) no . . .
Pd21 C21 C22 C23 177.8(7) no . . .
Pd21 C21 C23 N22 4.5(12) no . . .
Pd21 C21 C23 C22 -177.7(7) no . . .
C22 C21 C23 N22 -177.7(8) no . . .
C22 C21 C23 C22 0.0(2) no . . .
C23 C21 C22 N21 177.0(8) no . . .
C23 C21 C22 C23 -0.0(2) no . . .
N21 C22 C23 N22 0.8(14) no . . .
N21 C22 C23 C21 -176.7(9) no . . .
C21 C22 C23 N22 177.5(8) no . . .
C21 C22 C23 C21 -0.0(2) no . . .
